data_7012838
loop_
_publ_author_name
'Beck, Bettina'
'Schneider, Alexandra'
'Freisinger, Eva'
'Holthenrich, Dagmar'
'Erxleben, Andrea'
'Albinati, Alberto'
'Zangrando, Ennio'
'Randaccio, Lucio'
'Lippert, Bernhard'

_publ_section_title
;
 Inter- and intra-molecular condensation patterns of (en)PdII with
 trans-[a2PtL2]2+ (a = am(m)ine, L = 2-aminopyridine): PtPd3 and Pt2Pd4
 species with multiple amide bridges. Unexpected trapping of a pair of
 nitrate ions by a Pt2Pd4 double coneElectronic supplementary
 information (ESI) available: 1H NMR spectra of 2a, 4a and 5; views of
 the crystal structure of 5. See
 http://www.rsc.org/suppdata/dt/b3/b301708g/
;
_journal_issue 12
_journal_name_full 'Dalton Transactions'
_journal_page_first 2533
_journal_paper_doi 10.1039/b301708g
_journal_year 2003
_chemical_formula_structural
;
[trans-{(CH3NH2)2Pt(ampy-N1,N2,N2')2}2{enPd}4](NO3)8*5H2O
;
_chemical_formula_sum 'C16 H41 N14 O14.5 Pd2 Pt'
_chemical_formula_weight 1069.52
_chemical_name_systematic
; 
? 
;
_space_group_IT_number 2
_symmetry_cell_setting triclinic
_symmetry_space_group_name_Hall '-P 1'
_symmetry_space_group_name_H-M 'P -1'
_atom_sites_solution_hydrogens
;
geom, except H2 and H2' difmap
;
_atom_sites_solution_primary direct
_atom_sites_solution_secondary difmap
_audit_creation_method SHELXL
_cell_angle_alpha 108.51(3)
_cell_angle_beta 103.75(3)
_cell_angle_gamma 110.50(3)
_cell_formula_units_Z 2
_cell_length_a 11.447(2)
_cell_length_b 13.201(3)
_cell_length_c 13.673(3)
_cell_measurement_reflns_used 5905
_cell_measurement_temperature 293(2)
_cell_measurement_theta_max 25.62
_cell_measurement_theta_min 4.54
_cell_volume 1687.7(11)
_computing_cell_refinement 'DENZO, SCALEPACK (Otwinowski, Minor, 1997)'
_computing_data_collection 'KappaCCD (Nonius BV, Netherlands)'
_computing_data_reduction 'DENZO, SCALEPACK (Otwinowski, Minor, 1997)'
_computing_molecular_graphics 'Siemens SHELXTL-PLUS(VMS)'
_computing_publication_material SHELXL-93
_computing_structure_refinement 'SHELXL-93 (Sheldrick, 1993)'
_computing_structure_solution 'SHELXS-86 (Sheldrick, 1990)'
_diffrn_ambient_temperature 293(2)
_diffrn_detector_area_resol_mean '19 vertical, 18 horizontal'
_diffrn_measurement_device Enraf-Nonius-KappaCCD
_diffrn_measurement_method
;
360 frames via \w-rotation (\D\w\=1\%) and two times 10s per frame
;
_diffrn_radiation_monochromator graphite
_diffrn_radiation_source 'fine-focus sealed tube'
_diffrn_radiation_type MoK\a
_diffrn_radiation_wavelength 0.71069
_diffrn_reflns_av_R_equivalents 0.042
_diffrn_reflns_av_sigmaI/netI 0.0532
_diffrn_reflns_limit_h_max 13
_diffrn_reflns_limit_h_min 0
_diffrn_reflns_limit_k_max 15
_diffrn_reflns_limit_k_min -16
_diffrn_reflns_limit_l_max 15
_diffrn_reflns_limit_l_min -16
_diffrn_reflns_number 5905
_diffrn_reflns_theta_max 25.62
_diffrn_reflns_theta_min 4.54
_exptl_absorpt_coefficient_mu 5.270
_exptl_absorpt_correction_T_max 0.1780
_exptl_absorpt_correction_T_min 0.1360
_exptl_absorpt_correction_type SCALEPACK
_exptl_crystal_colour yellow-orange
_exptl_crystal_density_diffrn 2.105
_exptl_crystal_density_method 'not measured'
_exptl_crystal_description square
_exptl_crystal_F_000 1042
_exptl_crystal_size_max 0.63
_exptl_crystal_size_mid 0.51
_exptl_crystal_size_min 0.50
_refine_diff_density_max 0.617
_refine_diff_density_min -1.271
_refine_diff_density_rms 0.123
_refine_ls_extinction_method none
_refine_ls_goodness_of_fit_all 0.937
_refine_ls_goodness_of_fit_obs 1.048
_refine_ls_hydrogen_treatment
;
mixed: refU, except H2 and H2' xyz refall and U=1.5U(bonded)
;
_refine_ls_matrix_type full
_refine_ls_number_parameters 444
_refine_ls_number_reflns 5901
_refine_ls_number_restraints 10
_refine_ls_restrained_S_all 0.954
_refine_ls_restrained_S_obs 1.054
_refine_ls_R_factor_all 0.0498
_refine_ls_R_factor_obs 0.0323
_refine_ls_shift/esd_max 0.004
_refine_ls_shift/esd_mean 0.000
_refine_ls_structure_factor_coef Fsqd
_refine_ls_weighting_details 'w=1/[\s^2^(Fo^2^)+(0.0413P)^2^+0.0000P] where P=(Fo^2^+2Fc^2^)/3'
_refine_ls_weighting_scheme calc
_refine_ls_wR_factor_all 0.0733
_refine_ls_wR_factor_obs 0.0695
_reflns_number_observed 4461
_reflns_number_total 5905
_reflns_observed_criterion >2sigma(I)
_cod_data_source_file b301708g.txt
_cod_data_source_block 5
_cod_depositor_comments
;
The following automatic conversions were performed:

'_refine_ls_weighting_scheme' value 'calc
w=1/[\s^2^(Fo^2^)+(0.0413P)^2^+0.0000P] where P=(Fo^2^+2Fc^2^)/3' was
changed to 'calc'. New tag '_refine_ls_weighting_details' was
created. The value of the new tag was set to
'w=1/[\s^2^(Fo^2^)+(0.0413P)^2^+0.0000P] where P=(Fo^2^+2Fc^2^)/3'.

Automatic conversion script
Id: cif_fix_values 3143 2015-03-26 13:38:13Z robertas 
;
_cod_original_cell_volume 1687.7(6)
_cod_original_sg_symbol_H-M P-1
_cod_original_formula_sum 'C16 H41 N14 O14.50 Pd2 Pt'
_cod_database_code 7012838

loop_
_symmetry_equiv_pos_as_xyz
'x, y, z'
'-x, -y, -z'

loop_
_atom_site_aniso_label
_atom_site_aniso_U_11
_atom_site_aniso_U_22
_atom_site_aniso_U_33
_atom_site_aniso_U_23
_atom_site_aniso_U_13
_atom_site_aniso_U_12
Pt1 0.03485(13) 0.02729(13) 0.03652(14) 0.01452(10) 0.01428(10) 0.01063(9)
N7 0.041(3) 0.042(3) 0.038(3) 0.013(3) 0.016(2) 0.014(2)
N7' 0.044(3) 0.040(3) 0.053(4) 0.018(3) 0.017(3) 0.017(2)
C7 0.070(5) 0.106(7) 0.072(5) 0.061(5) 0.036(4) 0.057(5)
C7' 0.043(4) 0.086(6) 0.104(7) 0.055(6) 0.019(4) 0.017(4)
Pd1 0.0339(2) 0.0324(3) 0.0403(3) 0.0148(2) 0.0145(2) 0.0123(2)
N11 0.040(3) 0.050(3) 0.051(4) 0.018(3) 0.011(2) 0.012(2)
C11 0.038(4) 0.075(6) 0.096(7) 0.039(5) 0.012(4) 0.015(4)
C12 0.064(5) 0.085(6) 0.093(7) 0.042(6) 0.000(5) 0.032(5)
N12 0.049(3) 0.056(4) 0.072(4) 0.033(3) 0.017(3) 0.025(3)
Pd2 0.0335(2) 0.0314(3) 0.0407(3) 0.0149(2) 0.0133(2) 0.0118(2)
N21 0.045(3) 0.051(4) 0.098(5) 0.040(4) 0.034(3) 0.023(3)
C21 0.040(5) 0.072(6) 0.231(13) 0.068(8) 0.059(6) 0.031(4)
C22 0.049(5) 0.082(6) 0.216(12) 0.087(8) 0.060(6) 0.041(5)
N22 0.049(3) 0.044(3) 0.079(4) 0.024(3) 0.028(3) 0.024(3)
N1 0.038(3) 0.029(3) 0.037(3) 0.015(2) 0.012(2) 0.012(2)
C2 0.025(3) 0.034(3) 0.036(3) 0.014(3) 0.009(2) 0.011(2)
N2 0.041(3) 0.030(3) 0.034(3) 0.013(2) 0.016(2) 0.013(2)
C3 0.033(3) 0.040(4) 0.040(4) 0.013(3) 0.011(3) 0.013(3)
C4 0.051(4) 0.039(4) 0.042(4) 0.008(3) 0.012(3) 0.023(3)
C5 0.047(4) 0.031(3) 0.052(4) 0.013(3) 0.014(3) 0.019(3)
C6 0.046(4) 0.030(3) 0.043(4) 0.017(3) 0.014(3) 0.015(3)
N1' 0.044(3) 0.030(3) 0.044(3) 0.020(2) 0.022(2) 0.015(2)
C2' 0.040(3) 0.030(3) 0.039(4) 0.018(3) 0.021(3) 0.017(3)
N2' 0.040(3) 0.036(3) 0.033(3) 0.017(2) 0.013(2) 0.011(2)
C3' 0.051(4) 0.043(4) 0.039(4) 0.017(3) 0.021(3) 0.017(3)
C4' 0.061(4) 0.062(5) 0.050(4) 0.032(4) 0.029(3) 0.028(4)
C5' 0.055(4) 0.047(4) 0.057(5) 0.035(4) 0.027(3) 0.016(3)
C6' 0.049(4) 0.042(4) 0.055(4) 0.029(3) 0.027(3) 0.016(3)
N10 0.048(4) 0.043(3) 0.066(4) 0.020(3) 0.023(3) 0.020(3)
O11 0.055(3) 0.078(4) 0.056(3) 0.030(3) 0.024(3) 0.035(3)
O12 0.062(3) 0.071(4) 0.152(6) 0.067(4) 0.037(3) 0.031(3)
O13 0.052(4) 0.080(4) 0.219(8) 0.097(5) 0.037(4) 0.018(3)
N20 0.104(5) 0.072(5) 0.061(5) 0.028(5) 0.041(4) 0.045(4)
O21 0.185(7) 0.066(5) 0.103(5) 0.024(4) 0.070(5) 0.059(5)
O22 0.157(6) 0.118(6) 0.094(6) 0.040(5) 0.066(5) 0.080(5)
O23 0.149(6) 0.112(6) 0.082(5) 0.055(5) 0.033(5) 0.012(5)
N30 0.117(7) 0.068(5) 0.133(8) 0.047(6) 0.053(7) 0.050(5)
O31 0.065(3) 0.061(4) 0.118(5) 0.038(4) 0.032(3) 0.010(3)
N40 0.046(4) 0.068(4) 0.052(4) 0.028(3) 0.017(3) 0.017(3)
O41 0.052(3) 0.076(4) 0.053(3) 0.028(3) 0.016(2) 0.004(3)
O42 0.119(5) 0.075(4) 0.089(5) 0.021(4) 0.042(4) 0.058(4)
O43 0.052(3) 0.092(4) 0.125(5) 0.053(4) 0.036(3) 0.030(3)
O1W 0.085(4) 0.089(4) 0.081(4) 0.036(3) 0.039(3) 0.055(3)
O2W 0.083(4) 0.088(4) 0.077(4) 0.035(3) 0.038(3) 0.057(3)

loop_
_atom_site_label
_atom_site_type_symbol
_atom_site_fract_x
_atom_site_fract_y
_atom_site_fract_z
_atom_site_U_iso_or_equiv
_atom_site_thermal_displace_type
_atom_site_occupancy
_atom_site_calc_flag
_atom_site_refinement_flags
_atom_site_disorder_group
Pt1 Pt 0.84690(2) 0.70445(2) 0.47353(2) 0.03390(8) Uani 1 d . .
N7 N 1.0386(5) 0.7210(5) 0.5301(4) 0.0431(12) Uani 1 d . .
H7A H 1.0517(5) 0.6806(5) 0.4705(4) 0.046(9) Uiso 1 calc R .
H7B H 1.0981(5) 0.7993(5) 0.5582(4) 0.046(9) Uiso 1 calc R .
N7' N 0.6524(5) 0.6796(5) 0.4108(5) 0.0479(13) Uani 1 d . .
H7'1 H 0.6469(5) 0.7418(5) 0.4576(5) 0.046(9) Uiso 1 calc R .
H7'2 H 0.6372(5) 0.6831(5) 0.3445(5) 0.046(9) Uiso 1 calc R .
C7 C 1.0729(8) 0.6792(8) 0.6153(7) 0.070(2) Uani 1 d . .
H7C H 1.1610(23) 0.6835(44) 0.6282(32) 0.097(12) Uiso 1 calc R .
H7D H 1.0067(30) 0.5974(16) 0.5895(19) 0.097(12) Uiso 1 calc R .
H7E H 1.0732(51) 0.7294(29) 0.6840(14) 0.097(12) Uiso 1 calc R .
C7' C 0.5437(7) 0.5684(8) 0.3937(8) 0.080(3) Uani 1 d . .
H7'3 H 0.5424(32) 0.5008(8) 0.3387(30) 0.097(12) Uiso 1 calc R .
H7'4 H 0.4583(9) 0.5690(21) 0.3681(41) 0.097(12) Uiso 1 calc R .
H7'5 H 0.5587(27) 0.5620(23) 0.4632(11) 0.097(12) Uiso 1 calc R .
Pd1 Pd 0.84869(4) 0.88730(4) 0.21759(4) 0.03686(12) Uani 1 d . .
N11 N 0.6617(5) 0.7440(5) 0.1170(5) 0.0518(14) Uani 1 d . .
H11A H 0.6666(5) 0.6937(5) 0.0575(5) 0.085(10) Uiso 1 calc R .
H11B H 0.6328(5) 0.7033(5) 0.1553(5) 0.085(10) Uiso 1 calc R .
C11 C 0.5664(7) 0.7862(7) 0.0787(7) 0.076(2) Uani 1 d . .
H11C H 0.5369(7) 0.8168(7) 0.1375(7) 0.106(16) Uiso 1 calc R .
H11D H 0.4873(7) 0.7205(7) 0.0136(7) 0.106(16) Uiso 1 calc R .
C12 C 0.6355(8) 0.8823(8) 0.0498(8) 0.087(3) Uani 1 d . .
H12A H 0.5783(8) 0.9191(8) 0.0328(8) 0.106(16) Uiso 1 calc R .
H12B H 0.6530(8) 0.8488(8) -0.0161(8) 0.106(16) Uiso 1 calc R .
N12 N 0.7650(5) 0.9742(5) 0.1452(5) 0.059(2) Uani 1 d . .
H12C H 0.7501(5) 1.0258(5) 0.1958(5) 0.085(10) Uiso 1 calc R .
H12D H 0.8221(5) 1.0163(5) 0.1210(5) 0.085(10) Uiso 1 calc R .
Pd2 Pd 0.88364(4) 1.09614(4) 0.70094(4) 0.03675(12) Uani 1 d . .
N21 N 0.7020(5) 0.9965(5) 0.7020(6) 0.061(2) Uani 1 d . .
H21A H 0.6585(5) 0.9241(5) 0.6419(6) 0.085(10) Uiso 1 calc R .
H21B H 0.7164(5) 0.9844(5) 0.7640(6) 0.085(10) Uiso 1 calc R .
C21 C 0.6182(8) 1.0572(8) 0.6997(11) 0.111(4) Uani 1 d . .
H21C H 0.5346(8) 1.0043(8) 0.6335(11) 0.184(28) Uiso 1 calc R .
H21D H 0.5943(8) 1.0667(8) 0.7644(11) 0.184(28) Uiso 1 calc R .
C22 C 0.6687(8) 1.1648(8) 0.6993(10) 0.104(4) Uani 1 d . .
H22A H 0.6531(8) 1.2192(8) 0.7554(10) 0.184(28) Uiso 1 calc R .
H22B H 0.6184(8) 1.1565(8) 0.6268(10) 0.184(28) Uiso 1 calc R .
N22 N 0.8138(5) 1.2204(5) 0.7212(5) 0.057(2) Uani 1 d . .
H22C H 0.8606(5) 1.2797(5) 0.7917(5) 0.085(10) Uiso 1 calc R .
H22D H 0.8271(5) 1.2533(5) 0.6738(5) 0.085(10) Uiso 1 calc R .
N1 N 0.8344(4) 0.6244(4) 0.3156(4) 0.0363(11) Uani 1 d . .
C2 C 0.8759(5) 0.6797(5) 0.2532(5) 0.0335(13) Uani 1 d . .
N2 N 0.9299(5) 0.8055(4) 0.2984(4) 0.0357(11) Uani 1 d . .
H2 H 0.9271(65) 0.8212(60) 0.3606(55) 0.054 Uiso 1 d . .
C3 C 0.8671(5) 0.6138(5) 0.1470(5) 0.0408(15) Uani 1 d . .
H3 H 0.8950(5) 0.6527(5) 0.1045(5) 0.051(7) Uiso 1 calc R .
C4 C 0.8169(6) 0.4907(6) 0.1052(6) 0.048(2) Uani 1 d . .
H4 H 0.8109(6) 0.4460(6) 0.0345(6) 0.051(7) Uiso 1 calc R .
C5 C 0.7753(6) 0.4337(6) 0.1697(6) 0.046(2) Uani 1 d . .
H5 H 0.7422(6) 0.3508(6) 0.1430(6) 0.051(7) Uiso 1 calc R .
C6 C 0.7838(6) 0.5011(5) 0.2723(5) 0.0409(15) Uani 1 d . .
H6 H 0.7546(6) 0.4626(5) 0.3147(5) 0.051(7) Uiso 1 calc R .
N1' N 0.8504(5) 0.7633(4) 0.6316(4) 0.0379(12) Uani 1 d . .
C2' C 0.9035(5) 0.8785(5) 0.7090(5) 0.0341(13) Uani 1 d . .
N2' N 0.9587(5) 0.9723(4) 0.6804(4) 0.0379(12) Uani 1 d . .
H2' H 0.9497(64) 0.9408(59) 0.6113(57) 0.057 Uiso 1 d . .
C3' C 0.9030(6) 0.9046(6) 0.8148(5) 0.046(2) Uani 1 d . .
H3' H 0.9405(6) 0.9844(6) 0.8672(5) 0.051(7) Uiso 1 calc R .
C4' C 0.8472(6) 0.8133(6) 0.8433(6) 0.054(2) Uani 1 d . .
H4' H 0.8461(6) 0.8303(6) 0.9144(6) 0.051(7) Uiso 1 calc R .
C5' C 0.7928(6) 0.6953(6) 0.7640(6) 0.051(2) Uani 1 d . .
H5' H 0.7548(6) 0.6316(6) 0.7809(6) 0.051(7) Uiso 1 calc R .
C6' C 0.7960(6) 0.6743(6) 0.6617(6) 0.047(2) Uani 1 d . .
H6' H 0.7590(6) 0.5948(6) 0.6089(6) 0.051(7) Uiso 1 calc R .
N10 N 0.7457(6) -0.0212(5) 0.4169(5) 0.0536(14) Uani 1 d . .
O11 O 0.8609(5) -0.0076(4) 0.4577(4) 0.0617(14) Uani 1 d . .
O12 O 0.7257(5) 0.0494(5) 0.3799(6) 0.091(2) Uani 1 d . .
O13 O 0.6487(5) -0.1037(6) 0.4100(7) 0.116(3) Uani 1 d . .
N20 N 0.8618(8) 0.1799(7) 0.0183(7) 0.076(2) Uani 1 d . .
O21 O 0.8140(8) 0.0714(6) -0.0316(6) 0.118(3) Uani 1 d . .
O22 O 0.8692(8) 0.2207(7) 0.1153(7) 0.116(2) Uani 1 d . .
O23 O 0.9093(8) 0.2504(7) -0.0180(6) 0.129(3) Uani 1 d . .
N30 N 1.5714(9) 1.2946(7) 0.4063(8) 0.102(3) Uani 1 d D .
O31 O 1.6768(6) 1.3890(5) 0.4519(6) 0.089(2) Uani 1 d D .
O32 O 1.5079(12) 1.2523(11) 0.3019(10) 0.105(4) Uiso 0.60 d PD 1
O33 O 1.5185(19) 1.2462(16) 0.4617(14) 0.143(7) Uiso 0.60 d PD 1
O32A O 1.4475(15) 1.2621(18) 0.3688(17) 0.116(6) Uiso 0.40 d PD 2
O33A O 1.5765(27) 1.2449(22) 0.4759(18) 0.130(9) Uiso 0.40 d PD 2
N40 N 0.5833(6) 0.4900(6) -0.1281(5) 0.058(2) Uani 1 d . .
O41 O 0.6891(5) 0.5867(5) -0.0789(4) 0.0692(15) Uani 1 d . .
O42 O 0.5841(6) 0.3946(6) -0.1768(5) 0.094(2) Uani 1 d . .
O43 O 0.4737(5) 0.4891(5) -0.1306(6) 0.089(2) Uani 1 d . .
O1W O 0.1106(5) 0.4978(5) 0.1469(5) 0.079(2) Uani 1 d . .
O2W O 0.1256(5) 0.5944(5) 0.3655(5) 0.076(2) Uani 1 d . .
O3WA O 0.5521(39) 0.0771(36) 0.1702(32) 0.145(14) Uiso 0.25 d P .
O3WB O 0.6166(33) 0.1153(29) 0.1532(27) 0.113(10) Uiso 0.25 d P .

loop_
_atom_type_symbol
_atom_type_description
_atom_type_scat_dispersion_real
_atom_type_scat_dispersion_imag
_atom_type_scat_source
C C 0.0033 0.0016 'International Tables Vol C Tables 4.2.6.8 and 6.1.1.4'
H H 0.0000 0.0000 'International Tables Vol C Tables 4.2.6.8 and 6.1.1.4'
N N 0.0061 0.0033 'International Tables Vol C Tables 4.2.6.8 and 6.1.1.4'
O O 0.0106 0.0060 'International Tables Vol C Tables 4.2.6.8 and 6.1.1.4'
Pd Pd -0.9988 1.0072 'International Tables Vol C Tables 4.2.6.8 and 6.1.1.4'
Pt Pt -1.7033 8.3905 'International Tables Vol C Tables 4.2.6.8 and 6.1.1.4'

loop_
_geom_angle_atom_site_label_1
_geom_angle_atom_site_label_2
_geom_angle_atom_site_label_3
_geom_angle
_geom_angle_site_symmetry_1
_geom_angle_site_symmetry_3
_geom_angle_publ_flag
N1 Pt1 N1' 172.6(2) . . ?
N1 Pt1 N7' 90.1(2) . . ?
N1' Pt1 N7' 90.0(2) . . ?
N1 Pt1 N7 87.7(2) . . ?
N1' Pt1 N7 92.0(2) . . ?
N7' Pt1 N7 177.1(2) . . ?
C7 N7 Pt1 117.9(4) . . ?
C7 N7 N7' 126.9(4) . 2_776 ?
Pt1 N7 N7' 92.7(2) . 2_776 ?
C7 N7 H7A 107.8(4) . . ?
Pt1 N7 H7A 107.84(14) . . ?
N7' N7 H7A 101.39(7) 2_776 . ?
C7 N7 H7B 107.8(4) . . ?
Pt1 N7 H7B 107.84(15) . . ?
N7' N7 H7B 19.48(6) 2_776 . ?
H7A N7 H7B 107.2 . . ?
C7' N7' Pt1 117.1(4) . . ?
C7' N7' H7'1 108.0(4) . . ?
Pt1 N7' H7'1 108.0(2) . . ?
C7' N7' H7'2 108.0(4) . . ?
Pt1 N7' H7'2 108.0(2) . . ?
H7'1 N7' H7'2 107.3 . . ?
N7 C7 H7C 109.5(3) . . ?
N7 C7 H7D 109.5(4) . . ?
H7C C7 H7D 109.5 . . ?
N7 C7 H7E 109.5(4) . . ?
H7C C7 H7E 109.47(7) . . ?
H7D C7 H7E 109.47(7) . . ?
N7' C7' H7'3 109.5(4) . . ?
N7' C7' H7'4 109.5(4) . . ?
H7'3 C7' H7'4 109.5 . . ?
N7' C7' H7'5 109.5(4) . . ?
H7'3 C7' H7'5 109.5 . . ?
H7'4 C7' H7'5 109.5 . . ?
N11 Pd1 N2 98.3(2) . . ?
N11 Pd1 N12 82.4(2) . . ?
N2 Pd1 N12 176.4(2) . . ?
N11 Pd1 N2' 177.7(2) . 2_776 ?
N2 Pd1 N2' 79.7(2) . 2_776 ?
N12 Pd1 N2' 99.7(2) . 2_776 ?
N11 Pd1 Pd2 132.2(2) . 2_776 ?
N2 Pd1 Pd2 45.45(13) . 2_776 ?
N12 Pd1 Pd2 136.0(2) . 2_776 ?
N2' Pd1 Pd2 45.55(14) 2_776 2_776 ?
C11 N11 Pd1 109.7(4) . . ?
C11 N11 H11A 109.7(4) . . ?
Pd1 N11 H11A 109.7(2) . . ?
C11 N11 H11B 109.7(4) . . ?
Pd1 N11 H11B 109.7(2) . . ?
H11A N11 H11B 108.2 . . ?
N11 C11 C12 107.9(6) . . ?
N11 C11 H11C 110.1(4) . . ?
C12 C11 H11C 110.1(6) . . ?
N11 C11 H11D 110.1(4) . . ?
C12 C11 H11D 110.1(5) . . ?
H11C C11 H11D 108.4 . . ?
C11 C12 N12 109.4(7) . . ?
C11 C12 H12A 109.8(5) . . ?
N12 C12 H12A 109.8(4) . . ?
C11 C12 H12B 109.8(6) . . ?
N12 C12 H12B 109.8(5) . . ?
H12A C12 H12B 108.2 . . ?
C12 N12 Pd1 108.3(5) . . ?
C12 N12 H12C 110.0(5) . . ?
Pd1 N12 H12C 110.0(2) . . ?
C12 N12 H12D 110.0(5) . . ?
Pd1 N12 H12D 110.0(2) . . ?
H12C N12 H12D 108.4 . . ?
N22 Pd2 N21 82.0(2) . . ?
N22 Pd2 N2 99.5(2) . 2_776 ?
N21 Pd2 N2 178.4(2) . 2_776 ?
N22 Pd2 N2' 178.7(2) . . ?
N21 Pd2 N2' 99.3(2) . . ?
N2 Pd2 N2' 79.3(2) 2_776 . ?
N22 Pd2 Pd1 133.5(2) . 2_776 ?
N21 Pd2 Pd1 133.4(2) . 2_776 ?
N2 Pd2 Pd1 45.07(14) 2_776 2_776 ?
N2' Pd2 Pd1 45.41(13) . 2_776 ?
C21 N21 Pd2 110.8(5) . . ?
C21 N21 H21A 109.5(5) . . ?
Pd2 N21 H21A 109.5(2) . . ?
C21 N21 H21B 109.5(6) . . ?
Pd2 N21 H21B 109.5(2) . . ?
H21A N21 H21B 108.1 . . ?
C22 C21 N21 118.3(6) . . ?
C22 C21 H21C 107.7(7) . . ?
N21 C21 H21C 107.7(5) . . ?
C22 C21 H21D 107.7(7) . . ?
N21 C21 H21D 107.7(6) . . ?
H21C C21 H21D 107.1 . . ?
C21 C22 N22 115.8(7) . . ?
C21 C22 H22A 108.3(7) . . ?
N22 C22 H22A 108.3(5) . . ?
C21 C22 H22B 108.3(7) . . ?
N22 C22 H22B 108.3(5) . . ?
H22A C22 H22B 107.4 . . ?
C22 N22 Pd2 110.8(5) . . ?
C22 N22 H22C 109.5(5) . . ?
Pd2 N22 H22C 109.5(2) . . ?
C22 N22 H22D 109.5(5) . . ?
Pd2 N22 H22D 109.5(2) . . ?
H22C N22 H22D 108.1 . . ?
C2 N1 C6 118.7(5) . . ?
C2 N1 Pt1 126.8(4) . . ?
C6 N1 Pt1 114.4(4) . . ?
N1 C2 C3 121.0(5) . . ?
N1 C2 N2 118.6(5) . . ?
C3 C2 N2 120.5(5) . . ?
C2 N2 Pd1 121.6(4) . . ?
C2 N2 Pd2 118.5(4) . 2_776 ?
Pd1 N2 Pd2 89.5(2) . 2_776 ?
C2 N2 N2' 110.7(3) . . ?
Pd1 N2 N2' 106.8(2) . . ?
Pd2 N2 N2' 107.3(2) 2_776 . ?
C2 N2 H2 100.7(49) . . ?
Pd1 N2 H2 112.5(48) . . ?
Pd2 N2 H2 114.9(47) 2_776 . ?
N2' N2 H2 10.1(48) . . ?
C4 C3 C2 119.6(6) . . ?
C4 C3 H3 120.2(4) . . ?
C2 C3 H3 120.2(4) . . ?
C3 C4 C5 119.5(6) . . ?
C3 C4 H4 120.3(4) . . ?
C5 C4 H4 120.3(4) . . ?
C6 C5 C4 119.1(6) . . ?
C6 C5 H5 120.5(4) . . ?
C4 C5 H5 120.5(4) . . ?
C5 C6 N1 122.2(6) . . ?
C5 C6 H6 118.9(4) . . ?
N1 C6 H6 118.9(3) . . ?
C2' N1' C6' 117.6(5) . . ?
C2' N1' Pt1 127.6(4) . . ?
C6' N1' Pt1 114.7(4) . . ?
N1' C2' C3' 121.0(5) . . ?
N1' C2' N2' 119.1(5) . . ?
C3' C2' N2' 119.8(5) . . ?
C2' N2' Pd1 120.1(4) . 2_776 ?
C2' N2' Pd2 117.8(4) . . ?
Pd1 N2' Pd2 89.0(2) 2_776 . ?
C2' N2' N2 109.5(3) . . ?
Pd1 N2' N2 109.1(2) 2_776 . ?
Pd2 N2' N2 109.7(2) . . ?
C2' N2' H2' 108.2(46) . . ?
Pd1 N2' H2' 111.5(44) 2_776 . ?
Pd2 N2' H2' 108.8(44) . . ?
N2 N2' H2' 2.5(42) . . ?
C4' C3' C2' 120.4(6) . . ?
C4' C3' H3' 119.8(4) . . ?
C2' C3' H3' 119.8(4) . . ?
C3' C4' C5' 118.6(6) . . ?
C3' C4' H4' 120.7(4) . . ?
C5' C4' H4' 120.7(4) . . ?
C6' C5' C4' 118.9(6) . . ?
C6' C5' H5' 120.6(4) . . ?
C4' C5' H5' 120.6(4) . . ?
C5' C6' N1' 123.5(6) . . ?
C5' C6' H6' 118.2(4) . . ?
N1' C6' H6' 118.2(4) . . ?
O13 N10 O11 121.0(6) . . ?
O13 N10 O12 118.5(6) . . ?
O11 N10 O12 120.5(6) . . ?
O21 N20 O23 124.9(9) . . ?
O21 N20 O22 116.7(8) . . ?
O23 N20 O22 118.3(9) . . ?
O31 N30 O32A 137.5(12) . . ?
O31 N30 O32 117.7(10) . . ?
O31 N30 O33 122.0(13) . . ?
O32 N30 O33 119.8(13) . . ?
O31 N30 O33A 105.5(14) . . ?
O32A N30 O33A 98.9(17) . . ?
O42 N40 O41 121.1(6) . . ?
O42 N40 O43 119.1(6) . . ?
O41 N40 O43 119.8(7) . . ?

loop_
_geom_bond_atom_site_label_1
_geom_bond_atom_site_label_2
_geom_bond_distance
_geom_bond_site_symmetry_2
_geom_bond_publ_flag
Pt1 N1 2.025(5) . ?
Pt1 N1' 2.037(5) . ?
Pt1 N7' 2.050(5) . ?
Pt1 N7 2.052(5) . ?
N7 C7 1.469(8) . ?
N7 N7' 7.123(8) 2_776 ?
N7 H7A 0.90 . ?
N7 H7B 0.90 . ?
N7' C7' 1.458(8) . ?
N7' H7'1 0.90 . ?
N7' H7'2 0.90 . ?
C7 H7C 0.96 . ?
C7 H7D 0.96 . ?
C7 H7E 0.96 . ?
C7' H7'3 0.96 . ?
C7' H7'4 0.96 . ?
C7' H7'5 0.96 . ?
Pd1 N11 2.041(5) . ?
Pd1 N2 2.056(5) . ?
Pd1 N12 2.062(5) . ?
Pd1 N2' 2.068(5) 2_776 ?
Pd1 Pd2 2.9036(10) 2_776 ?
N11 C11 1.453(9) . ?
N11 H11A 0.90 . ?
N11 H11B 0.90 . ?
C11 C12 1.469(11) . ?
C11 H11C 0.97 . ?
C11 H11D 0.97 . ?
C12 N12 1.478(9) . ?
C12 H12A 0.97 . ?
C12 H12B 0.97 . ?
N12 H12C 0.90 . ?
N12 H12D 0.90 . ?
Pd2 N22 2.035(5) . ?
Pd2 N21 2.040(5) . ?
Pd2 N2 2.069(5) 2_776 ?
Pd2 N2' 2.073(5) . ?
Pd2 Pd1 2.9036(10) 2_776 ?
N21 C21 1.451(9) . ?
N21 H21A 0.90 . ?
N21 H21B 0.90 . ?
C21 C22 1.334(11) . ?
C21 H21C 0.97 . ?
C21 H21D 0.97 . ?
C22 N22 1.470(9) . ?
C22 H22A 0.97 . ?
C22 H22B 0.97 . ?
N22 H22C 0.90 . ?
N22 H22D 0.90 . ?
N1 C2 1.353(7) . ?
N1 C6 1.378(7) . ?
C2 C3 1.395(8) . ?
C2 N2 1.403(7) . ?
N2 Pd2 2.069(5) 2_776 ?
N2 N2' 4.859(7) . ?
N2 H2 0.82(6) . ?
C3 C4 1.378(8) . ?
C3 H3 0.93 . ?
C4 C5 1.393(9) . ?
C4 H4 0.93 . ?
C5 C6 1.361(8) . ?
C5 H5 0.93 . ?
C6 H6 0.93 . ?
N1' C2' 1.352(7) . ?
N1' C6' 1.361(7) . ?
C2' C3' 1.379(8) . ?
C2' N2' 1.401(7) . ?
N2' Pd1 2.068(5) 2_776 ?
N2' H2' 0.87(7) . ?
C3' C4' 1.375(9) . ?
C3' H3' 0.93 . ?
C4' C5' 1.385(9) . ?
C4' H4' 0.93 . ?
C5' C6' 1.348(9) . ?
C5' H5' 0.93 . ?
C6' H6' 0.93 . ?
N10 O13 1.210(7) . ?
N10 O11 1.226(6) . ?
N10 O12 1.253(7) . ?
N20 O21 1.212(9) . ?
N20 O23 1.215(9) . ?
N20 O22 1.232(9) . ?
N30 O31 1.222(8) . ?
N30 O32A 1.244(13) . ?
N30 O32 1.263(10) . ?
N30 O33 1.267(12) . ?
N30 O33A 1.318(14) . ?
N40 O42 1.228(8) . ?
N40 O41 1.239(7) . ?
N40 O43 1.242(7) . ?
O3WA O3WB 0.87(4) . ?

loop_
_geom_torsion_atom_site_label_1
_geom_torsion_atom_site_label_2
_geom_torsion_atom_site_label_3
_geom_torsion_atom_site_label_4
_geom_torsion
_geom_torsion_site_symmetry_1
_geom_torsion_site_symmetry_2
_geom_torsion_site_symmetry_3
_geom_torsion_site_symmetry_4
_geom_torsion_publ_flag
N1 Pt1 N7 C7 -129.6(5) . . . . ?
N1' Pt1 N7 C7 43.0(5) . . . . ?
N7' Pt1 N7 C7 -91.4(43) . . . . ?
N1 Pt1 N7 N7' 95.59(15) . . . 2_776 ?
N1' Pt1 N7 N7' -91.85(15) . . . 2_776 ?
N7' Pt1 N7 N7' 133.8(42) . . . 2_776 ?
N1 Pt1 N7' C7' 90.7(6) . . . . ?
N1' Pt1 N7' C7' -81.9(6) . . . . ?
N7 Pt1 N7' C7' 52.5(44) . . . . ?
N2 Pd1 N11 C11 160.0(5) . . . . ?
N12 Pd1 N11 C11 -16.5(5) . . . . ?
N2' Pd1 N11 C11 -172.6(50) 2_776 . . . ?
Pd2 Pd1 N11 C11 -165.6(4) 2_776 . . . ?
Pd1 N11 C11 C12 41.5(8) . . . . ?
N11 C11 C12 N12 -52.5(10) . . . . ?
C11 C12 N12 Pd1 37.5(9) . . . . ?
N11 Pd1 N12 C12 -11.5(5) . . . . ?
N2 Pd1 N12 C12 -112.2(31) . . . . ?
N2' Pd1 N12 C12 167.6(5) 2_776 . . . ?
Pd2 Pd1 N12 C12 135.3(5) 2_776 . . . ?
N22 Pd2 N21 C21 8.1(7) . . . . ?
N2 Pd2 N21 C21 160.7(78) 2_776 . . . ?
N2' Pd2 N21 C21 -171.9(6) . . . . ?
Pd1 Pd2 N21 C21 153.5(6) 2_776 . . . ?
Pd2 N21 C21 C22 -1.1(14) . . . . ?
N21 C21 C22 N22 -10.3(17) . . . . ?
C21 C22 N22 Pd2 16.6(13) . . . . ?
N21 Pd2 N22 C22 -13.1(6) . . . . ?
N2 Pd2 N22 C22 167.7(6) 2_776 . . . ?
N2' Pd2 N22 C22 167.3(100) . . . . ?
Pd1 Pd2 N22 C22 -158.4(5) 2_776 . . . ?
N1' Pt1 N1 C2 -174.7(12) . . . . ?
N7' Pt1 N1 C2 94.7(5) . . . . ?
N7 Pt1 N1 C2 -87.1(5) . . . . ?
N1' Pt1 N1 C6 2.0(16) . . . . ?
N7' Pt1 N1 C6 -88.7(4) . . . . ?
N7 Pt1 N1 C6 89.6(4) . . . . ?
C6 N1 C2 C3 0.4(7) . . . . ?
Pt1 N1 C2 C3 176.9(4) . . . . ?
C6 N1 C2 N2 -178.7(5) . . . . ?
Pt1 N1 C2 N2 -2.1(7) . . . . ?
N1 C2 N2 Pd1 -123.1(5) . . . . ?
C3 C2 N2 Pd1 57.8(6) . . . . ?
N1 C2 N2 Pd2 128.1(4) . . . 2_776 ?
C3 C2 N2 Pd2 -51.0(6) . . . 2_776 ?
N1 C2 N2 N2' 3.5(5) . . . . ?
C3 C2 N2 N2' -175.6(4) . . . . ?
N11 Pd1 N2 C2 20.3(5) . . . . ?
N12 Pd1 N2 C2 120.5(31) . . . . ?
N2' Pd1 N2 C2 -158.7(5) 2_776 . . . ?
Pd2 Pd1 N2 C2 -123.7(5) 2_776 . . . ?
N11 Pd1 N2 Pd2 144.0(2) . . . 2_776 ?
N12 Pd1 N2 Pd2 -115.8(31) . . . 2_776 ?
N2' Pd1 N2 Pd2 -34.9(2) 2_776 . . 2_776 ?
Pd2 Pd1 N2 Pd2 0.0 2_776 . . 2_776 ?
N11 Pd1 N2 N2' -108.0(2) . . . . ?
N12 Pd1 N2 N2' -7.8(32) . . . . ?
N2' Pd1 N2 N2' 73.0(2) 2_776 . . . ?
Pd2 Pd1 N2 N2' 108.0(2) 2_776 . . . ?
N1 C2 C3 C4 -0.7(8) . . . . ?
N2 C2 C3 C4 178.3(5) . . . . ?
C2 C3 C4 C5 0.1(9) . . . . ?
C3 C4 C5 C6 0.7(9) . . . . ?
C4 C5 C6 N1 -1.1(9) . . . . ?
C2 N1 C6 C5 0.5(8) . . . . ?
Pt1 N1 C6 C5 -176.4(4) . . . . ?
N1 Pt1 N1' C2' 171.6(12) . . . . ?
N7' Pt1 N1' C2' -97.8(5) . . . . ?
N7 Pt1 N1' C2' 84.3(5) . . . . ?
N1 Pt1 N1' C6' -6.2(16) . . . . ?
N7' Pt1 N1' C6' 84.5(4) . . . . ?
N7 Pt1 N1' C6' -93.5(4) . . . . ?
C6' N1' C2' C3' 0.3(8) . . . . ?
Pt1 N1' C2' C3' -177.4(4) . . . . ?
C6' N1' C2' N2' -179.1(5) . . . . ?
Pt1 N1' C2' N2' 3.2(7) . . . . ?
N1' C2' N2' Pd1 -129.1(5) . . . 2_776 ?
C3' C2' N2' Pd1 51.5(7) . . . 2_776 ?
N1' C2' N2' Pd2 124.5(5) . . . . ?
C3' C2' N2' Pd2 -55.0(6) . . . . ?
N1' C2' N2' N2 -1.8(6) . . . . ?
C3' C2' N2' N2 178.8(4) . . . . ?
N22 Pd2 N2' C2' 159.0(100) . . . . ?
N21 Pd2 N2' C2' -20.7(5) . . . . ?
N2 Pd2 N2' C2' 158.6(4) 2_776 . . . ?
Pd1 Pd2 N2' C2' 123.9(5) 2_776 . . . ?
N22 Pd2 N2' Pd1 35.0(103) . . . 2_776 ?
N21 Pd2 N2' Pd1 -144.6(2) . . . 2_776 ?
N2 Pd2 N2' Pd1 34.7(2) 2_776 . . 2_776 ?
Pd1 Pd2 N2' Pd1 0.000(1) 2_776 . . 2_776 ?
N22 Pd2 N2' N2 -74.9(102) . . . . ?
N21 Pd2 N2' N2 105.5(2) . . . . ?
N2 Pd2 N2' N2 -75.3(2) 2_776 . . . ?
Pd1 Pd2 N2' N2 -109.9(2) 2_776 . . . ?
C2 N2 N2' C2' -3.0(5) . . . . ?
Pd1 N2 N2' C2' 131.3(3) . . . . ?
Pd2 N2 N2' C2' -133.8(4) 2_776 . . . ?
C2 N2 N2' Pd1 130.3(3) . . . 2_776 ?
Pd1 N2 N2' Pd1 -95.4(2) . . . 2_776 ?
Pd2 N2 N2' Pd1 -0.5(3) 2_776 . . 2_776 ?
C2 N2 N2' Pd2 -133.7(3) . . . . ?
Pd1 N2 N2' Pd2 0.7(2) . . . . ?
Pd2 N2 N2' Pd2 95.5(2) 2_776 . . . ?
N1' C2' C3' C4' -0.4(9) . . . . ?
N2' C2' C3' C4' 179.0(6) . . . . ?
C2' C3' C4' C5' 0.4(9) . . . . ?
C3' C4' C5' C6' -0.3(10) . . . . ?
C4' C5' C6' N1' 0.1(10) . . . . ?
C2' N1' C6' C5' -0.2(9) . . . . ?
Pt1 N1' C6' C5' 177.8(5) . . . . ?
